data_4103085
loop_
_publ_author_name
'Inmaculada Matas'
'George R. Whittell'
'Benjamin M. Partridge'
'Jason P. Holland'
'Mairi F. Haddow'
'Jennifer C. Green'
'Ian Manners'

_publ_section_title
;
 Synthesis, Electronic Structure, and Reactivity of Strained Nickel-,
 Palladium-, and Platinum-Bridged [1]Ferrocenophanes
;
_journal_name_full 'Journal of the American Chemical Society'
_journal_page_first 13279
_journal_page_last 13289
_journal_paper_doi 10.1021/ja103367e
_journal_volume 132
_journal_year 2010
_chemical_formula_moiety 'C34 H62 P2 Pt'
_chemical_formula_sum 'C34 H62 P2 Pt'
_chemical_formula_weight 727.87
_chemical_name_systematic
; 
 ? 
;
_space_group_IT_number 2
_symmetry_cell_setting triclinic
_symmetry_space_group_name_Hall '-P 1'
_symmetry_space_group_name_H-M 'P -1'
_atom_sites_solution_hydrogens geom
_atom_sites_solution_primary direct
_atom_sites_solution_secondary difmap
_audit_creation_method SHELXL-97
_cell_angle_alpha 85.394(4)
_cell_angle_beta 83.297(4)
_cell_angle_gamma 75.518(4)
_cell_formula_units_Z 4
_cell_length_a 11.0266(9)
_cell_length_b 16.0425(13)
_cell_length_c 20.8119(17)
_cell_measurement_reflns_used 9863
_cell_measurement_temperature 100(2)
_cell_measurement_theta_max 28.55
_cell_measurement_theta_min 2.24
_cell_volume 3535.2(5)
_computing_cell_refinement 'Bruker Apex II'
_computing_data_collection 'Bruker Apex II'
_computing_data_reduction 'Bruker SAINT'
_computing_molecular_graphics 'Bruker ShelXTL'
_computing_publication_material 'Bruker ShelXTL'
_computing_structure_refinement 'SHELXL-97 (Sheldrick, 1997)'
_computing_structure_solution 'SHELXS-97 (Sheldrick, 1990)'
_diffrn_ambient_temperature 100(2)
_diffrn_measured_fraction_theta_full 0.997
_diffrn_measured_fraction_theta_max 0.997
_diffrn_measurement_device_type 'Bruker Apex II with CCD area detector'
_diffrn_measurement_method 'phi and omega scans'
_diffrn_radiation_monochromator graphite
_diffrn_radiation_source 'fine-focus sealed tube'
_diffrn_radiation_type MoK\a
_diffrn_radiation_wavelength 0.71073
_diffrn_reflns_av_R_equivalents 0.0466
_diffrn_reflns_av_sigmaI/netI 0.0474
_diffrn_reflns_limit_h_max 14
_diffrn_reflns_limit_h_min -14
_diffrn_reflns_limit_k_max 17
_diffrn_reflns_limit_k_min -20
_diffrn_reflns_limit_l_max 27
_diffrn_reflns_limit_l_min -25
_diffrn_reflns_number 60151
_diffrn_reflns_theta_full 27.48
_diffrn_reflns_theta_max 27.48
_diffrn_reflns_theta_min 0.99
_exptl_absorpt_coefficient_mu 4.079
_exptl_absorpt_correction_T_max 0.693
_exptl_absorpt_correction_T_min 0.363
_exptl_absorpt_correction_type multi-scan
_exptl_absorpt_process_details SADABS-2008/1
_exptl_crystal_colour orange
_exptl_crystal_density_diffrn 1.368
_exptl_crystal_density_method 'not measured'
_exptl_crystal_description lath
_exptl_crystal_F_000 1496
_exptl_crystal_size_max 0.30
_exptl_crystal_size_mid 0.15
_exptl_crystal_size_min 0.09
_refine_diff_density_max 0.904
_refine_diff_density_min -0.937
_refine_diff_density_rms 0.110
_refine_ls_extinction_method none
_refine_ls_goodness_of_fit_ref 1.037
_refine_ls_hydrogen_treatment constr
_refine_ls_matrix_type full
_refine_ls_number_parameters 679
_refine_ls_number_reflns 16148
_refine_ls_number_restraints 0
_refine_ls_restrained_S_all 1.037
_refine_ls_R_factor_all 0.0382
_refine_ls_R_factor_gt 0.0266
_refine_ls_shift/su_max 0.002
_refine_ls_shift/su_mean 0.000
_refine_ls_structure_factor_coef Fsqd
_refine_ls_weighting_details 'calc w=1/[\s^2^(Fo^2^)+(0.0160P)^2^+0.0000P] where P=(Fo^2^+2Fc^2^)/3'
_refine_ls_weighting_scheme calc
_refine_ls_wR_factor_gt 0.0516
_refine_ls_wR_factor_ref 0.0550
_reflns_number_gt 13111
_reflns_number_total 16148
_reflns_threshold_expression >2sigma(I)
_cod_data_source_file ja103367e_si_008.cif
_cod_data_source_block im149
_cod_original_sg_symbol_Hall -P1
_cod_database_code 4103085

loop_
_symmetry_equiv_pos_as_xyz
'x, y, z'
'-x, -y, -z'

loop_
_atom_site_label
_atom_site_type_symbol
_atom_site_fract_x
_atom_site_fract_y
_atom_site_fract_z
_atom_site_U_iso_or_equiv
_atom_site_adp_type
_atom_site_occupancy
_atom_site_symmetry_multiplicity
_atom_site_calc_flag
_atom_site_refinement_flags
Pt1 Pt 0.203874(10) 0.293722(7) 0.209648(5) 0.01484(3) Uani 1 1 d .
P1 P 0.19352(7) 0.38993(5) 0.12384(4) 0.01739(17) Uani 1 1 d .
P2 P 0.05703(7) 0.37206(5) 0.28131(4) 0.01810(17) Uani 1 1 d .
C1 C 0.3397(3) 0.17638(18) 0.18433(14) 0.0195(7) Uani 1 1 d .
C2 C 0.3075(3) 0.14295(18) 0.12741(14) 0.0238(7) Uani 1 1 d .
H2 H 0.2305 0.1285 0.1231 0.029 Uiso 1 1 calc R
C3 C 0.4082(3) 0.1360(2) 0.08110(16) 0.0300(8) Uani 1 1 d .
H3 H 0.4122 0.1161 0.0390 0.036 Uiso 1 1 calc R
C4 C 0.5061(3) 0.1634(2) 0.10614(16) 0.0320(9) Uani 1 1 d .
H4 H 0.5854 0.1651 0.0834 0.038 Uiso 1 1 calc R
C5 C 0.4669(3) 0.18700(19) 0.16817(15) 0.0246(7) Uani 1 1 d .
H5 H 0.5147 0.2069 0.1960 0.030 Uiso 1 1 calc R
C6 C 0.2823(3) 0.16639(18) 0.25109(15) 0.0211(7) Uani 1 1 d .
C7 C 0.1867(3) 0.11963(19) 0.27145(15) 0.0257(7) Uani 1 1 d .
H7 H 0.1315 0.1064 0.2442 0.031 Uiso 1 1 calc R
C8 C 0.1887(3) 0.0977(2) 0.33569(16) 0.0336(9) Uani 1 1 d .
H8 H 0.1348 0.0670 0.3609 0.040 Uiso 1 1 calc R
C9 C 0.2851(3) 0.1284(2) 0.35920(16) 0.0373(10) Uani 1 1 d .
H9 H 0.3060 0.1215 0.4026 0.045 Uiso 1 1 calc R
C10 C 0.3422(3) 0.1690(2) 0.30949(15) 0.0292(8) Uani 1 1 d .
H10 H 0.4100 0.1949 0.3122 0.035 Uiso 1 1 calc R
C11 C 0.3277(3) 0.36162(19) 0.06344(13) 0.0218(7) Uani 1 1 d .
H11A H 0.4047 0.3557 0.0853 0.026 Uiso 1 1 calc R
H11B H 0.3299 0.3040 0.0488 0.026 Uiso 1 1 calc R
C12 C 0.3363(3) 0.4216(2) 0.00299(14) 0.0275(8) Uani 1 1 d .
H12A H 0.3259 0.4810 0.0164 0.033 Uiso 1 1 calc R
H12B H 0.2666 0.4219 -0.0231 0.033 Uiso 1 1 calc R
C13 C 0.4619(4) 0.3943(2) -0.03898(17) 0.0423(10) Uani 1 1 d .
H13A H 0.4621 0.4358 -0.0768 0.051 Uiso 1 1 calc R
H13B H 0.5306 0.3980 -0.0135 0.051 Uiso 1 1 calc R
C14 C 0.4896(3) 0.3051(2) -0.06297(17) 0.0431(10) Uani 1 1 d .
H14A H 0.4989 0.2628 -0.0260 0.065 Uiso 1 1 calc R
H14B H 0.5678 0.2945 -0.0920 0.065 Uiso 1 1 calc R
H14C H 0.4202 0.2996 -0.0865 0.065 Uiso 1 1 calc R
C15 C 0.0566(3) 0.40435(18) 0.07831(14) 0.0211(7) Uani 1 1 d .
H15A H -0.0192 0.4346 0.1053 0.025 Uiso 1 1 calc R
H15B H 0.0676 0.4420 0.0391 0.025 Uiso 1 1 calc R
C16 C 0.0335(3) 0.32116(19) 0.05764(14) 0.0246(7) Uani 1 1 d .
H16A H 0.0260 0.2820 0.0964 0.030 Uiso 1 1 calc R
H16B H 0.1065 0.2923 0.0283 0.030 Uiso 1 1 calc R
C17 C -0.0864(3) 0.3376(2) 0.02297(16) 0.0317(8) Uani 1 1 d .
H17A H -0.1574 0.3723 0.0506 0.038 Uiso 1 1 calc R
H17B H -0.0749 0.3721 -0.0179 0.038 Uiso 1 1 calc R
C18 C -0.1209(4) 0.2564(2) 0.00747(18) 0.0472(10) Uani 1 1 d .
H18A H -0.0526 0.2226 -0.0213 0.071 Uiso 1 1 calc R
H18B H -0.1985 0.2718 -0.0140 0.071 Uiso 1 1 calc R
H18C H -0.1338 0.2221 0.0477 0.071 Uiso 1 1 calc R
C19 C 0.1874(3) 0.50065(18) 0.14013(13) 0.0187(7) Uani 1 1 d .
H19A H 0.1833 0.5359 0.0988 0.022 Uiso 1 1 calc R
H19B H 0.1094 0.5238 0.1683 0.022 Uiso 1 1 calc R
C20 C 0.3007(3) 0.50988(18) 0.17279(14) 0.0197(7) Uani 1 1 d .
H20A H 0.3102 0.4700 0.2117 0.024 Uiso 1 1 calc R
H20B H 0.3778 0.4926 0.1426 0.024 Uiso 1 1 calc R
C21 C 0.2890(3) 0.60008(19) 0.19244(15) 0.0251(7) Uani 1 1 d .
H21A H 0.2113 0.6178 0.2222 0.030 Uiso 1 1 calc R
H21B H 0.2811 0.6399 0.1535 0.030 Uiso 1 1 calc R
C22 C 0.4018(3) 0.6078(2) 0.22591(16) 0.0318(8) Uani 1 1 d .
H22A H 0.4094 0.5691 0.2649 0.048 Uiso 1 1 calc R
H22B H 0.3896 0.6673 0.2380 0.048 Uiso 1 1 calc R
H22C H 0.4788 0.5918 0.1963 0.048 Uiso 1 1 calc R
C23 C 0.0157(3) 0.30612(19) 0.35167(14) 0.0232(7) Uani 1 1 d .
H23A H -0.0161 0.2597 0.3360 0.028 Uiso 1 1 calc R
H23B H 0.0942 0.2781 0.3715 0.028 Uiso 1 1 calc R
C24 C -0.0800(3) 0.3488(2) 0.40486(15) 0.0343(9) Uani 1 1 d .
H24A H -0.1636 0.3678 0.3882 0.041 Uiso 1 1 calc R
H24B H -0.0564 0.4007 0.4170 0.041 Uiso 1 1 calc R
C25 C -0.0891(3) 0.2883(2) 0.46569(15) 0.0360(9) Uani 1 1 d .
H25A H -0.1612 0.3158 0.4961 0.043 Uiso 1 1 calc R
H25B H -0.1047 0.2340 0.4531 0.043 Uiso 1 1 calc R
C26 C 0.0297(4) 0.2681(3) 0.49925(17) 0.0614(14) Uani 1 1 d .
H26A H 0.1007 0.2388 0.4698 0.092 Uiso 1 1 calc R
H26B H 0.0201 0.2305 0.5381 0.092 Uiso 1 1 calc R
H26C H 0.0454 0.3217 0.5117 0.092 Uiso 1 1 calc R
C27 C -0.0945(3) 0.42587(19) 0.25206(14) 0.0200(7) Uani 1 1 d .
H27A H -0.1500 0.4565 0.2881 0.024 Uiso 1 1 calc R
H27B H -0.0809 0.4697 0.2175 0.024 Uiso 1 1 calc R
C28 C -0.1614(3) 0.36589(19) 0.22562(15) 0.0242(7) Uani 1 1 d .
H28A H -0.1039 0.3322 0.1916 0.029 Uiso 1 1 calc R
H28B H -0.1810 0.3247 0.2609 0.029 Uiso 1 1 calc R
C29 C -0.2820(3) 0.4129(2) 0.19742(17) 0.0361(9) Uani 1 1 d .
H29A H -0.2621 0.4523 0.1608 0.043 Uiso 1 1 calc R
H29B H -0.3383 0.4485 0.2309 0.043 Uiso 1 1 calc R
C30 C -0.3509(3) 0.3515(2) 0.17360(19) 0.0447(10) Uani 1 1 d .
H30A H -0.2947 0.3148 0.1415 0.067 Uiso 1 1 calc R
H30B H -0.4256 0.3849 0.1537 0.067 Uiso 1 1 calc R
H30C H -0.3766 0.3153 0.2103 0.067 Uiso 1 1 calc R
C31 C 0.0948(3) 0.46224(18) 0.31564(14) 0.0206(7) Uani 1 1 d .
H31A H 0.1068 0.5047 0.2798 0.025 Uiso 1 1 calc R
H31B H 0.0207 0.4903 0.3447 0.025 Uiso 1 1 calc R
C32 C 0.2103(3) 0.4429(2) 0.35372(15) 0.0257(7) Uani 1 1 d .
H32A H 0.2006 0.4001 0.3898 0.031 Uiso 1 1 calc R
H32B H 0.2863 0.4174 0.3249 0.031 Uiso 1 1 calc R
C33 C 0.2271(3) 0.5239(2) 0.38075(15) 0.0293(8) Uani 1 1 d .
H33A H 0.1546 0.5454 0.4129 0.035 Uiso 1 1 calc R
H33B H 0.2259 0.5687 0.3450 0.035 Uiso 1 1 calc R
C34 C 0.3486(3) 0.5117(2) 0.41310(16) 0.0399(9) Uani 1 1 d .
H34A H 0.3496 0.4691 0.4496 0.060 Uiso 1 1 calc R
H34B H 0.3527 0.5668 0.4289 0.060 Uiso 1 1 calc R
H34C H 0.4213 0.4916 0.3815 0.060 Uiso 1 1 calc R
Pt2 Pt 0.336352(10) 0.221109(7) 0.703158(5) 0.01547(3) Uani 1 1 d .
P3 P 0.45948(7) 0.16561(5) 0.61436(4) 0.02020(18) Uani 1 1 d .
P4 P 0.36866(7) 0.10467(5) 0.77491(4) 0.01946(17) Uani 1 1 d .
C35 C 0.2462(3) 0.35384(18) 0.68124(13) 0.0179(6) Uani 1 1 d .
C36 C 0.3366(3) 0.40587(19) 0.66231(14) 0.0220(7) Uani 1 1 d .
H36 H 0.3987 0.4133 0.6879 0.026 Uiso 1 1 calc R
C37 C 0.3172(3) 0.44221(19) 0.60174(15) 0.0258(7) Uani 1 1 d .
H37 H 0.3640 0.4789 0.5780 0.031 Uiso 1 1 calc R
C38 C 0.2143(3) 0.4160(2) 0.57973(15) 0.0258(8) Uani 1 1 d .
H38 H 0.1820 0.4325 0.5390 0.031 Uiso 1 1 calc R
C39 C 0.1705(3) 0.36377(19) 0.62654(13) 0.0196(7) Uani 1 1 d .
H39 H 0.1024 0.3381 0.6242 0.024 Uiso 1 1 calc R
C40 C 0.2043(3) 0.32873(18) 0.74791(14) 0.0175(6) Uani 1 1 d .
C41 C 0.2460(3) 0.35250(18) 0.80621(14) 0.0215(7) Uani 1 1 d .
H41 H 0.3210 0.3705 0.8086 0.026 Uiso 1 1 calc R
C42 C 0.1582(3) 0.34429(19) 0.85685(15) 0.0265(8) Uani 1 1 d .
H42 H 0.1627 0.3555 0.9005 0.032 Uiso 1 1 calc R
C43 C 0.0583(3) 0.31619(19) 0.83379(14) 0.0239(7) Uani 1 1 d .
H43 H -0.0137 0.3053 0.8595 0.029 Uiso 1 1 calc R
C44 C 0.0844(3) 0.30773(19) 0.76846(14) 0.0218(7) Uani 1 1 d .
H44 H 0.0326 0.2909 0.7410 0.026 Uiso 1 1 calc R
C45 C 0.4529(3) 0.2415(2) 0.54353(13) 0.0250(7) Uani 1 1 d .
H45A H 0.3653 0.2570 0.5318 0.030 Uiso 1 1 calc R
H45B H 0.4708 0.2947 0.5569 0.030 Uiso 1 1 calc R
C46 C 0.5397(3) 0.2138(2) 0.48238(14) 0.0290(8) Uani 1 1 d .
H46A H 0.6279 0.1967 0.4932 0.035 Uiso 1 1 calc R
H46B H 0.5197 0.1627 0.4666 0.035 Uiso 1 1 calc R
C47 C 0.5281(3) 0.2839(2) 0.42880(16) 0.0428(10) Uani 1 1 d .
H47A H 0.5446 0.3359 0.4452 0.051 Uiso 1 1 calc R
H47B H 0.4407 0.2993 0.4168 0.051 Uiso 1 1 calc R
C48 C 0.6178(4) 0.2582(3) 0.36882(17) 0.0539(12) Uani 1 1 d .
H48A H 0.7047 0.2458 0.3798 0.081 Uiso 1 1 calc R
H48B H 0.6041 0.3054 0.3355 0.081 Uiso 1 1 calc R
H48C H 0.6024 0.2066 0.3523 0.081 Uiso 1 1 calc R
C49 C 0.6284(3) 0.12622(19) 0.62035(15) 0.0235(7) Uani 1 1 d .
H49A H 0.6420 0.0766 0.6525 0.028 Uiso 1 1 calc R
H49B H 0.6695 0.1050 0.5779 0.028 Uiso 1 1 calc R
C50 C 0.6921(3) 0.1926(2) 0.63980(15) 0.0282(8) Uani 1 1 d .
H50A H 0.6583 0.2094 0.6843 0.034 Uiso 1 1 calc R
H50B H 0.6722 0.2448 0.6104 0.034 Uiso 1 1 calc R
C51 C 0.8344(3) 0.1586(2) 0.63717(15) 0.0294(8) Uani 1 1 d .
H51A H 0.8537 0.1025 0.6621 0.035 Uiso 1 1 calc R
H51B H 0.8690 0.1485 0.5916 0.035 Uiso 1 1 calc R
C52 C 0.8985(3) 0.2191(2) 0.66386(17) 0.0392(9) Uani 1 1 d .
H52A H 0.8808 0.2745 0.6390 0.059 Uiso 1 1 calc R
H52B H 0.9896 0.1941 0.6605 0.059 Uiso 1 1 calc R
H52C H 0.8669 0.2278 0.7094 0.059 Uiso 1 1 calc R
C53 C 0.4229(3) 0.0718(2) 0.58405(15) 0.0264(7) Uani 1 1 d .
H53A H 0.4740 0.0581 0.5422 0.032 Uiso 1 1 calc R
H53B H 0.4479 0.0218 0.6149 0.032 Uiso 1 1 calc R
C54 C 0.2856(3) 0.0836(2) 0.57437(17) 0.0344(8) Uani 1 1 d .
H54A H 0.2618 0.1300 0.5405 0.041 Uiso 1 1 calc R
H54B H 0.2331 0.1017 0.6152 0.041 Uiso 1 1 calc R
C55 C 0.2596(3) 0.0006(2) 0.55440(19) 0.0474(10) Uani 1 1 d .
H55A H 0.3122 -0.0168 0.5135 0.057 Uiso 1 1 calc R
H55B H 0.2854 -0.0456 0.5881 0.057 Uiso 1 1 calc R
C56 C 0.1245(4) 0.0082(3) 0.5449(2) 0.0666(13) Uani 1 1 d .
H56A H 0.0721 0.0220 0.5858 0.100 Uiso 1 1 calc R
H56B H 0.1154 -0.0466 0.5308 0.100 Uiso 1 1 calc R
H56C H 0.0978 0.0541 0.5118 0.100 Uiso 1 1 calc R
C57 C 0.2888(3) 0.12924(19) 0.85530(14) 0.0249(7) Uani 1 1 d .
H57A H 0.3252 0.1723 0.8726 0.030 Uiso 1 1 calc R
H57B H 0.1993 0.1571 0.8504 0.030 Uiso 1 1 calc R
C58 C 0.2932(3) 0.0543(2) 0.90625(15) 0.0314(8) Uani 1 1 d .
H58A H 0.2810 0.0038 0.8857 0.038 Uiso 1 1 calc R
H58B H 0.3773 0.0380 0.9225 0.038 Uiso 1 1 calc R
C59 C 0.1933(3) 0.0768(2) 0.96294(15) 0.0374(9) Uani 1 1 d .
H59A H 0.2069 0.1265 0.9840 0.045 Uiso 1 1 calc R
H59B H 0.1095 0.0948 0.9464 0.045 Uiso 1 1 calc R
C60 C 0.1937(4) 0.0031(3) 1.01301(17) 0.0556(12) Uani 1 1 d .
H60A H 0.1794 -0.0462 0.9927 0.083 Uiso 1 1 calc R
H60B H 0.1267 0.0213 1.0479 0.083 Uiso 1 1 calc R
H60C H 0.2752 -0.0136 1.0309 0.083 Uiso 1 1 calc R
C61 C 0.5308(3) 0.05515(19) 0.79064(14) 0.0212(7) Uani 1 1 d .
H61A H 0.5320 0.0050 0.8218 0.025 Uiso 1 1 calc R
H61B H 0.5797 0.0337 0.7498 0.025 Uiso 1 1 calc R
C62 C 0.5945(3) 0.1174(2) 0.81803(15) 0.0261(7) Uani 1 1 d .
H62A H 0.5758 0.1731 0.7925 0.031 Uiso 1 1 calc R
H62B H 0.5579 0.1283 0.8632 0.031 Uiso 1 1 calc R
C63 C 0.7363(3) 0.0844(2) 0.81726(15) 0.0271(8) Uani 1 1 d .
H63A H 0.7732 0.0750 0.7719 0.033 Uiso 1 1 calc R
H63B H 0.7551 0.0280 0.8418 0.033 Uiso 1 1 calc R
C64 C 0.7991(3) 0.1454(2) 0.84617(17) 0.0351(9) Uani 1 1 d .
H64A H 0.7823 0.2012 0.8216 0.053 Uiso 1 1 calc R
H64B H 0.8901 0.1207 0.8439 0.053 Uiso 1 1 calc R
H64C H 0.7651 0.1537 0.8915 0.053 Uiso 1 1 calc R
C65 C 0.3111(3) 0.0130(2) 0.75492(15) 0.0245(7) Uani 1 1 d .
H65A H 0.3505 -0.0056 0.7115 0.029 Uiso 1 1 calc R
H65B H 0.3380 -0.0358 0.7866 0.029 Uiso 1 1 calc R
C66 C 0.1685(3) 0.0331(2) 0.75513(17) 0.0333(9) Uani 1 1 d .
H66A H 0.1293 0.0550 0.7977 0.040 Uiso 1 1 calc R
H66B H 0.1424 0.0797 0.7217 0.040 Uiso 1 1 calc R
C67 C 0.1193(4) -0.0428(2) 0.74251(19) 0.0450(10) Uani 1 1 d .
H67A H 0.1675 -0.0701 0.7033 0.054 Uiso 1 1 calc R
H67B H 0.0302 -0.0220 0.7336 0.054 Uiso 1 1 calc R
C68 C 0.1280(4) -0.1098(3) 0.7980(3) 0.0817(18) Uani 1 1 d .
H68A H 0.2166 -0.1336 0.8053 0.123 Uiso 1 1 calc R
H68B H 0.0916 -0.1563 0.7875 0.123 Uiso 1 1 calc R
H68C H 0.0817 -0.0832 0.8373 0.123 Uiso 1 1 calc R

loop_
_atom_site_aniso_label
_atom_site_aniso_U_11
_atom_site_aniso_U_22
_atom_site_aniso_U_33
_atom_site_aniso_U_23
_atom_site_aniso_U_13
_atom_site_aniso_U_12
Pt1 0.01532(6) 0.01094(6) 0.01671(6) -0.00006(5) -0.00191(4) -0.00038(5)
P1 0.0185(4) 0.0143(4) 0.0172(4) 0.0010(3) -0.0016(3) -0.0008(3)
P2 0.0190(4) 0.0143(4) 0.0182(4) -0.0005(3) 0.0007(3) -0.0002(3)
C1 0.0214(16) 0.0089(15) 0.0252(17) -0.0001(13) -0.0029(13) 0.0022(12)
C2 0.0300(18) 0.0098(16) 0.0292(18) -0.0017(13) -0.0032(14) -0.0001(13)
C3 0.039(2) 0.0163(17) 0.0273(18) 0.0005(14) 0.0014(15) 0.0042(15)
C4 0.0229(18) 0.0218(19) 0.042(2) 0.0066(16) 0.0065(15) 0.0050(15)
C5 0.0196(16) 0.0136(16) 0.037(2) 0.0022(14) -0.0033(14) 0.0012(13)
C6 0.0175(16) 0.0100(15) 0.0324(18) 0.0022(13) -0.0048(13) 0.0029(12)
C7 0.0301(19) 0.0121(16) 0.0312(18) -0.0019(14) 0.0036(14) -0.0008(14)
C8 0.043(2) 0.0156(18) 0.032(2) 0.0059(15) 0.0125(16) 0.0015(16)
C9 0.045(2) 0.033(2) 0.0219(18) 0.0052(16) -0.0015(16) 0.0099(18)
C10 0.0268(18) 0.0244(19) 0.0332(19) -0.0008(15) -0.0100(15) 0.0025(15)
C11 0.0257(17) 0.0160(16) 0.0218(16) -0.0014(13) -0.0009(13) -0.0020(13)
C12 0.038(2) 0.0191(18) 0.0227(17) 0.0007(14) 0.0031(14) -0.0050(15)
C13 0.059(3) 0.032(2) 0.030(2) -0.0015(17) 0.0208(18) -0.0115(19)
C14 0.043(2) 0.047(3) 0.034(2) 0.0021(18) 0.0098(17) -0.0069(19)
C15 0.0249(17) 0.0156(16) 0.0198(16) 0.0035(13) -0.0037(13) -0.0003(13)
C16 0.0297(18) 0.0211(18) 0.0214(16) 0.0012(13) -0.0045(14) -0.0029(14)
C17 0.0302(19) 0.036(2) 0.0280(19) -0.0043(16) -0.0085(15) -0.0036(16)
C18 0.044(2) 0.049(3) 0.053(3) -0.020(2) -0.0153(19) -0.009(2)
C19 0.0220(16) 0.0143(16) 0.0168(15) 0.0008(12) 0.0000(12) -0.0001(13)
C20 0.0171(15) 0.0155(16) 0.0245(16) 0.0027(13) -0.0004(12) -0.0025(13)
C21 0.0259(18) 0.0194(17) 0.0299(18) -0.0012(14) -0.0026(14) -0.0053(14)
C22 0.0287(19) 0.031(2) 0.037(2) -0.0068(16) -0.0027(15) -0.0102(16)
C23 0.0247(17) 0.0182(17) 0.0228(17) 0.0022(13) 0.0020(13) -0.0009(14)
C24 0.037(2) 0.0244(19) 0.032(2) 0.0015(15) 0.0116(15) 0.0027(16)
C25 0.039(2) 0.036(2) 0.0249(18) 0.0022(16) 0.0104(15) -0.0023(17)
C26 0.058(3) 0.107(4) 0.022(2) 0.016(2) -0.0075(19) -0.030(3)
C27 0.0189(16) 0.0163(16) 0.0217(16) 0.0000(13) 0.0004(12) 0.0004(13)
C28 0.0231(17) 0.0209(17) 0.0280(18) 0.0000(14) -0.0017(13) -0.0049(14)
C29 0.0247(19) 0.032(2) 0.050(2) -0.0095(17) -0.0106(16) 0.0007(16)
C30 0.031(2) 0.041(2) 0.065(3) -0.012(2) -0.0176(19) -0.0051(18)
C31 0.0215(16) 0.0175(17) 0.0208(16) -0.0004(13) -0.0009(13) -0.0018(13)
C32 0.0257(18) 0.0263(19) 0.0234(17) 0.0008(14) -0.0036(13) -0.0035(15)
C33 0.037(2) 0.0257(19) 0.0265(18) -0.0029(15) -0.0039(15) -0.0090(16)
C34 0.048(2) 0.045(2) 0.033(2) -0.0002(18) -0.0126(17) -0.0206(19)
Pt2 0.01586(6) 0.01248(6) 0.01600(6) -0.00144(5) -0.00121(4) 0.00042(5)
P3 0.0207(4) 0.0172(4) 0.0196(4) -0.0039(3) 0.0007(3) 0.0007(3)
P4 0.0216(4) 0.0144(4) 0.0199(4) 0.0002(3) -0.0015(3) -0.0004(3)
C35 0.0175(15) 0.0130(15) 0.0199(16) -0.0042(12) 0.0004(12) 0.0026(12)
C36 0.0241(17) 0.0182(17) 0.0232(17) -0.0048(13) -0.0024(13) -0.0028(13)
C37 0.0317(19) 0.0146(17) 0.0277(18) -0.0011(14) 0.0041(14) -0.0025(14)
C38 0.0249(18) 0.0242(18) 0.0202(16) 0.0012(14) -0.0006(13) 0.0075(14)
C39 0.0160(15) 0.0200(17) 0.0206(16) -0.0036(13) -0.0018(12) 0.0005(13)
C40 0.0159(15) 0.0111(15) 0.0228(16) -0.0035(12) -0.0043(12) 0.0036(12)
C41 0.0272(17) 0.0138(16) 0.0234(17) -0.0028(13) -0.0049(13) -0.0034(13)
C42 0.035(2) 0.0190(18) 0.0225(17) -0.0058(14) -0.0040(14) 0.0020(15)
C43 0.0204(17) 0.0227(18) 0.0232(17) -0.0016(14) 0.0021(13) 0.0033(14)
C44 0.0173(16) 0.0205(17) 0.0254(17) -0.0035(14) -0.0044(13) 0.0014(13)
C45 0.0256(18) 0.0230(18) 0.0203(16) 0.0005(14) 0.0011(13) 0.0031(14)
C46 0.0304(19) 0.031(2) 0.0204(17) -0.0010(14) 0.0016(14) 0.0004(15)
C47 0.048(2) 0.048(3) 0.027(2) 0.0082(18) -0.0010(17) -0.004(2)
C48 0.046(3) 0.084(3) 0.028(2) 0.014(2) 0.0035(18) -0.018(2)
C49 0.0219(17) 0.0203(17) 0.0231(17) -0.0008(13) -0.0004(13) 0.0040(14)
C50 0.0256(18) 0.031(2) 0.0263(18) -0.0071(15) 0.0011(14) -0.0042(15)
C51 0.0280(19) 0.031(2) 0.0282(18) 0.0006(15) -0.0018(14) -0.0056(15)
C52 0.034(2) 0.050(2) 0.035(2) -0.0071(18) -0.0028(16) -0.0135(18)
C53 0.0277(18) 0.0237(18) 0.0271(18) -0.0088(14) 0.0032(14) -0.0051(14)
C54 0.030(2) 0.037(2) 0.037(2) -0.0162(17) 0.0012(15) -0.0068(16)
C55 0.032(2) 0.051(3) 0.060(3) -0.033(2) 0.0027(18) -0.0054(19)
C56 0.040(3) 0.073(3) 0.093(4) -0.041(3) -0.003(2) -0.017(2)
C57 0.0289(18) 0.0165(17) 0.0236(17) -0.0008(13) 0.0030(14) 0.0028(14)
C58 0.041(2) 0.0227(19) 0.0237(18) 0.0020(14) 0.0046(15) -0.0001(16)
C59 0.048(2) 0.035(2) 0.0232(18) 0.0004(16) 0.0061(16) -0.0030(18)
C60 0.081(3) 0.054(3) 0.028(2) 0.0072(19) 0.011(2) -0.019(2)
C61 0.0235(17) 0.0185(17) 0.0173(15) 0.0012(13) -0.0011(12) 0.0016(13)
C62 0.0268(18) 0.0219(18) 0.0270(18) -0.0008(14) -0.0027(14) -0.0013(14)
C63 0.0312(19) 0.0207(18) 0.0296(18) -0.0023(14) -0.0068(14) -0.0043(15)
C64 0.033(2) 0.029(2) 0.045(2) 0.0026(17) -0.0093(16) -0.0087(16)
C65 0.0275(18) 0.0214(18) 0.0240(17) 0.0000(14) -0.0019(14) -0.0054(14)
C66 0.0289(19) 0.027(2) 0.043(2) 0.0136(17) -0.0098(16) -0.0079(16)
C67 0.034(2) 0.044(3) 0.063(3) -0.001(2) -0.0079(19) -0.0204(18)
C68 0.056(3) 0.044(3) 0.153(5) 0.044(3) -0.047(3) -0.025(2)

loop_
_atom_type_symbol
_atom_type_description
_atom_type_scat_dispersion_real
_atom_type_scat_dispersion_imag
_atom_type_scat_source
C C 0.0033 0.0016 'International Tables Vol C Tables 4.2.6.8 and 6.1.1.4'
H H 0.0000 0.0000 'International Tables Vol C Tables 4.2.6.8 and 6.1.1.4'
P P 0.1023 0.0942 'International Tables Vol C Tables 4.2.6.8 and 6.1.1.4'
Pt Pt -1.7033 8.3905 'International Tables Vol C Tables 4.2.6.8 and 6.1.1.4'

loop_
_geom_angle_atom_site_label_1
_geom_angle_atom_site_label_2
_geom_angle_atom_site_label_3
_geom_angle
C1 Pt1 C6 39.91(11)
C1 Pt1 P1 109.27(8)
C6 Pt1 P1 149.16(9)
C1 Pt1 P2 150.85(8)
C6 Pt1 P2 110.94(8)
P1 Pt1 P2 99.86(3)
C11 P1 C19 103.86(14)
C11 P1 C15 104.29(14)
C19 P1 C15 101.51(13)
C11 P1 Pt1 112.62(9)
C19 P1 Pt1 116.99(9)
C15 P1 Pt1 115.93(10)
C23 P2 C31 104.09(14)
C23 P2 C27 103.92(14)
C31 P2 C27 100.16(13)
C23 P2 Pt1 111.96(10)
C31 P2 Pt1 117.99(10)
C27 P2 Pt1 116.88(10)
C5 C1 C2 105.9(3)
C5 C1 C6 123.8(3)
C2 C1 C6 125.8(3)
C5 C1 Pt1 113.8(2)
C2 C1 Pt1 110.28(18)
C6 C1 Pt1 70.40(16)
C3 C2 C1 107.7(3)
C3 C2 H2 126.2
C1 C2 H2 126.2
C2 C3 C4 109.3(3)
C2 C3 H3 125.3
C4 C3 H3 125.3
C5 C4 C3 108.8(3)
C5 C4 H4 125.6
C3 C4 H4 125.6
C4 C5 C1 108.4(3)
C4 C5 H5 125.8
C1 C5 H5 125.8
C7 C6 C10 104.7(3)
C7 C6 C1 125.8(3)
C10 C6 C1 125.2(3)
C7 C6 Pt1 112.13(19)
C10 C6 Pt1 112.4(2)
C1 C6 Pt1 69.69(15)
C8 C7 C6 109.1(3)
C8 C7 H7 125.5
C6 C7 H7 125.5
C7 C8 C9 108.7(3)
C7 C8 H8 125.7
C9 C8 H8 125.7
C10 C9 C8 108.9(3)
C10 C9 H9 125.5
C8 C9 H9 125.5
C9 C10 C6 108.6(3)
C9 C10 H10 125.7
C6 C10 H10 125.7
C12 C11 P1 119.0(2)
C12 C11 H11A 107.6
P1 C11 H11A 107.6
C12 C11 H11B 107.6
P1 C11 H11B 107.6
H11A C11 H11B 107.0
C11 C12 C13 112.5(3)
C11 C12 H12A 109.1
C13 C12 H12A 109.1
C11 C12 H12B 109.1
C13 C12 H12B 109.1
H12A C12 H12B 107.8
C14 C13 C12 114.8(3)
C14 C13 H13A 108.6
C12 C13 H13A 108.6
C14 C13 H13B 108.6
C12 C13 H13B 108.6
H13A C13 H13B 107.6
C13 C14 H14A 109.5
C13 C14 H14B 109.5
H14A C14 H14B 109.5
C13 C14 H14C 109.5
H14A C14 H14C 109.5
H14B C14 H14C 109.5
C16 C15 P1 114.80(19)
C16 C15 H15A 108.6
P1 C15 H15A 108.6
C16 C15 H15B 108.6
P1 C15 H15B 108.6
H15A C15 H15B 107.5
C15 C16 C17 112.0(2)
C15 C16 H16A 109.2
C17 C16 H16A 109.2
C15 C16 H16B 109.2
C17 C16 H16B 109.2
H16A C16 H16B 107.9
C18 C17 C16 114.0(3)
C18 C17 H17A 108.7
C16 C17 H17A 108.7
C18 C17 H17B 108.7
C16 C17 H17B 108.7
H17A C17 H17B 107.6
C17 C18 H18A 109.5
C17 C18 H18B 109.5
H18A C18 H18B 109.5
C17 C18 H18C 109.5
H18A C18 H18C 109.5
H18B C18 H18C 109.5
C20 C19 P1 113.40(19)
C20 C19 H19A 108.9
P1 C19 H19A 108.9
C20 C19 H19B 108.9
P1 C19 H19B 108.9
H19A C19 H19B 107.7
C21 C20 C19 113.3(2)
C21 C20 H20A 108.9
C19 C20 H20A 108.9
C21 C20 H20B 108.9
C19 C20 H20B 108.9
H20A C20 H20B 107.7
C20 C21 C22 112.5(2)
C20 C21 H21A 109.1
C22 C21 H21A 109.1
C20 C21 H21B 109.1
C22 C21 H21B 109.1
H21A C21 H21B 107.8
C21 C22 H22A 109.5
C21 C22 H22B 109.5
H22A C22 H22B 109.5
C21 C22 H22C 109.5
H22A C22 H22C 109.5
H22B C22 H22C 109.5
C24 C23 P2 118.8(2)
C24 C23 H23A 107.6
P2 C23 H23A 107.6
C24 C23 H23B 107.6
P2 C23 H23B 107.6
H23A C23 H23B 107.1
C23 C24 C25 112.5(3)
C23 C24 H24A 109.1
C25 C24 H24A 109.1
C23 C24 H24B 109.1
C25 C24 H24B 109.1
H24A C24 H24B 107.8
C26 C25 C24 111.6(3)
C26 C25 H25A 109.3
C24 C25 H25A 109.3
C26 C25 H25B 109.3
C24 C25 H25B 109.3
H25A C25 H25B 108.0
C25 C26 H26A 109.5
C25 C26 H26B 109.5
H26A C26 H26B 109.5
C25 C26 H26C 109.5
H26A C26 H26C 109.5
H26B C26 H26C 109.5
C28 C27 P2 114.4(2)
C28 C27 H27A 108.7
P2 C27 H27A 108.7
C28 C27 H27B 108.7
P2 C27 H27B 108.7
H27A C27 H27B 107.6
C29 C28 C27 113.2(3)
C29 C28 H28A 108.9
C27 C28 H28A 108.9
C29 C28 H28B 108.9
C27 C28 H28B 108.9
H28A C28 H28B 107.7
C28 C29 C30 112.5(3)
C28 C29 H29A 109.1
C30 C29 H29A 109.1
C28 C29 H29B 109.1
C30 C29 H29B 109.1
H29A C29 H29B 107.8
C29 C30 H30A 109.5
C29 C30 H30B 109.5
H30A C30 H30B 109.5
C29 C30 H30C 109.5
H30A C30 H30C 109.5
H30B C30 H30C 109.5
C32 C31 P2 117.7(2)
C32 C31 H31A 107.9
P2 C31 H31A 107.9
C32 C31 H31B 107.9
P2 C31 H31B 107.9
H31A C31 H31B 107.2
C33 C32 C31 111.4(2)
C33 C32 H32A 109.4
C31 C32 H32A 109.4
C33 C32 H32B 109.4
C31 C32 H32B 109.4
H32A C32 H32B 108.0
C32 C33 C34 114.5(3)
C32 C33 H33A 108.6
C34 C33 H33A 108.6
C32 C33 H33B 108.6
C34 C33 H33B 108.6
H33A C33 H33B 107.6
C33 C34 H34A 109.5
C33 C34 H34B 109.5
H34A C34 H34B 109.5
C33 C34 H34C 109.5
H34A C34 H34C 109.5
H34B C34 H34C 109.5
C35 Pt2 C40 39.85(10)
C35 Pt2 P3 109.19(8)
C40 Pt2 P3 149.01(8)
C35 Pt2 P4 149.67(8)
C40 Pt2 P4 109.82(8)
P3 Pt2 P4 101.14(3)
C49 P3 C53 101.11(14)
C49 P3 C45 102.85(14)
C53 P3 C45 103.41(15)
C49 P3 Pt2 117.89(10)
C53 P3 Pt2 115.66(11)
C45 P3 Pt2 113.89(10)
C61 P4 C57 103.41(14)
C61 P4 C65 103.08(14)
C57 P4 C65 102.92(15)
C61 P4 Pt2 117.01(10)
C57 P4 Pt2 112.79(10)
C65 P4 Pt2 115.87(10)
C36 C35 C39 105.2(2)
C36 C35 C40 125.9(3)
C39 C35 C40 124.3(3)
C36 C35 Pt2 112.23(19)
C39 C35 Pt2 112.0(2)
C40 C35 Pt2 70.34(15)
C37 C36 C35 108.6(3)
C37 C36 H36 125.7
C35 C36 H36 125.7
C36 C37 C38 108.8(3)
C36 C37 H37 125.6
C38 C37 H37 125.6
C39 C38 C37 109.0(3)
C39 C38 H38 125.5
C37 C38 H38 125.5
C38 C39 C35 108.4(3)
C38 C39 H39 125.8
C35 C39 H39 125.8
C44 C40 C41 105.5(3)
C44 C40 C35 125.0(3)
C41 C40 C35 125.4(3)
C44 C40 Pt2 110.8(2)
C41 C40 Pt2 112.81(18)
C35 C40 Pt2 69.81(15)
C42 C41 C40 108.0(3)
C42 C41 H41 126.0
C40 C41 H41 126.0
C41 C42 C43 109.4(3)
C41 C42 H42 125.3
C43 C42 H42 125.3
C44 C43 C42 108.3(3)
C44 C43 H43 125.8
C42 C43 H43 125.8
C43 C44 C40 108.7(3)
C43 C44 H44 125.6
C40 C44 H44 125.6
C46 C45 P3 118.7(2)
C46 C45 H45A 107.6
P3 C45 H45A 107.6
C46 C45 H45B 107.6
P3 C45 H45B 107.6
H45A C45 H45B 107.1
C47 C46 C45 113.0(3)
C47 C46 H46A 109.0
C45 C46 H46A 109.0
C47 C46 H46B 109.0
C45 C46 H46B 109.0
H46A C46 H46B 107.8
C46 C47 C48 113.3(3)
C46 C47 H47A 108.9
C48 C47 H47A 108.9
C46 C47 H47B 108.9
C48 C47 H47B 108.9
H47A C47 H47B 107.7
C47 C48 H48A 109.5
C47 C48 H48B 109.5
H48A C48 H48B 109.5
C47 C48 H48C 109.5
H48A C48 H48C 109.5
H48B C48 H48C 109.5
C50 C49 P3 114.7(2)
C50 C49 H49A 108.6
P3 C49 H49A 108.6
C50 C49 H49B 108.6
P3 C49 H49B 108.6
H49A C49 H49B 107.6
C49 C50 C51 112.1(3)
C49 C50 H50A 109.2
C51 C50 H50A 109.2
C49 C50 H50B 109.2
C51 C50 H50B 109.2
H50A C50 H50B 107.9
C52 C51 C50 113.2(3)
C52 C51 H51A 108.9
C50 C51 H51A 108.9
C52 C51 H51B 108.9
C50 C51 H51B 108.9
H51A C51 H51B 107.8
C51 C52 H52A 109.5
C51 C52 H52B 109.5
H52A C52 H52B 109.5
C51 C52 H52C 109.5
H52A C52 H52C 109.5
H52B C52 H52C 109.5
C54 C53 P3 114.3(2)
C54 C53 H53A 108.7
P3 C53 H53A 108.7
C54 C53 H53B 108.7
P3 C53 H53B 108.7
H53A C53 H53B 107.6
C53 C54 C55 111.6(3)
C53 C54 H54A 109.3
C55 C54 H54A 109.3
C53 C54 H54B 109.3
C55 C54 H54B 109.3
H54A C54 H54B 108.0
C56 C55 C54 114.0(3)
C56 C55 H55A 108.8
C54 C55 H55A 108.8
C56 C55 H55B 108.8
C54 C55 H55B 108.8
H55A C55 H55B 107.7
C55 C56 H56A 109.5
C55 C56 H56B 109.5
H56A C56 H56B 109.5
C55 C56 H56C 109.5
H56A C56 H56C 109.5
H56B C56 H56C 109.5
C58 C57 P4 117.7(2)
C58 C57 H57A 107.9
P4 C57 H57A 107.9
C58 C57 H57B 107.9
P4 C57 H57B 107.9
H57A C57 H57B 107.2
C59 C58 C57 112.4(3)
C59 C58 H58A 109.1
C57 C58 H58A 109.1
C59 C58 H58B 109.1
C57 C58 H58B 109.1
H58A C58 H58B 107.9
C60 C59 C58 113.3(3)
C60 C59 H59A 108.9
C58 C59 H59A 108.9
C60 C59 H59B 108.9
C58 C59 H59B 108.9
H59A C59 H59B 107.7
C59 C60 H60A 109.5
C59 C60 H60B 109.5
H60A C60 H60B 109.5
C59 C60 H60C 109.5
H60A C60 H60C 109.5
H60B C60 H60C 109.5
C62 C61 P4 113.0(2)
C62 C61 H61A 109.0
P4 C61 H61A 109.0
C62 C61 H61B 109.0
P4 C61 H61B 109.0
H61A C61 H61B 107.8
C63 C62 C61 113.6(3)
C63 C62 H62A 108.8
C61 C62 H62A 108.8
C63 C62 H62B 108.8
C61 C62 H62B 108.8
H62A C62 H62B 107.7
C62 C63 C64 113.5(3)
C62 C63 H63A 108.9
C64 C63 H63A 108.9
C62 C63 H63B 108.9
C64 C63 H63B 108.9
H63A C63 H63B 107.7
C63 C64 H64A 109.5
C63 C64 H64B 109.5
H64A C64 H64B 109.5
C63 C64 H64C 109.5
H64A C64 H64C 109.5
H64B C64 H64C 109.5
C66 C65 P4 113.4(2)
C66 C65 H65A 108.9
P4 C65 H65A 108.9
C66 C65 H65B 108.9
P4 C65 H65B 108.9
H65A C65 H65B 107.7
C67 C66 C65 114.0(3)
C67 C66 H66A 108.7
C65 C66 H66A 108.7
C67 C66 H66B 108.7
C65 C66 H66B 108.7
H66A C66 H66B 107.6
C66 C67 C68 113.5(3)
C66 C67 H67A 108.9
C68 C67 H67A 108.9
C66 C67 H67B 108.9
C68 C67 H67B 108.9
H67A C67 H67B 107.7
C67 C68 H68A 109.5
C67 C68 H68B 109.5
H68A C68 H68B 109.5
C67 C68 H68C 109.5
H68A C68 H68C 109.5
H68B C68 H68C 109.5

loop_
_geom_bond_atom_site_label_1
_geom_bond_atom_site_label_2
_geom_bond_distance
Pt1 C1 2.152(3)
Pt1 C6 2.161(3)
Pt1 P1 2.2586(7)
Pt1 P2 2.2682(8)
P1 C11 1.815(3)
P1 C19 1.818(3)
P1 C15 1.832(3)
P2 C23 1.819(3)
P2 C31 1.820(3)
P2 C27 1.827(3)
C1 C5 1.452(4)
C1 C2 1.454(4)
C1 C6 1.472(4)
C2 C3 1.371(4)
C2 H2 0.9500
C3 C4 1.426(5)
C3 H3 0.9500
C4 C5 1.365(4)
C4 H4 0.9500
C5 H5 0.9500
C6 C7 1.447(4)
C6 C10 1.458(4)
C7 C8 1.356(4)
C7 H7 0.9500
C8 C9 1.427(5)
C8 H8 0.9500
C9 C10 1.355(5)
C9 H9 0.9500
C10 H10 0.9500
C11 C12 1.530(4)
C11 H11A 0.9900
C11 H11B 0.9900
C12 C13 1.533(4)
C12 H12A 0.9900
C12 H12B 0.9900
C13 C14 1.501(5)
C13 H13A 0.9900
C13 H13B 0.9900
C14 H14A 0.9800
C14 H14B 0.9800
C14 H14C 0.9800
C15 C16 1.523(4)
C15 H15A 0.9900
C15 H15B 0.9900
C16 C17 1.535(4)
C16 H16A 0.9900
C16 H16B 0.9900
C17 C18 1.514(5)
C17 H17A 0.9900
C17 H17B 0.9900
C18 H18A 0.9800
C18 H18B 0.9800
C18 H18C 0.9800
C19 C20 1.533(4)
C19 H19A 0.9900
C19 H19B 0.9900
C20 C21 1.506(4)
C20 H20A 0.9900
C20 H20B 0.9900
C21 C22 1.530(4)
C21 H21A 0.9900
C21 H21B 0.9900
C22 H22A 0.9800
C22 H22B 0.9800
C22 H22C 0.9800
C23 C24 1.515(4)
C23 H23A 0.9900
C23 H23B 0.9900
C24 C25 1.542(4)
C24 H24A 0.9900
C24 H24B 0.9900
C25 C26 1.508(5)
C25 H25A 0.9900
C25 H25B 0.9900
C26 H26A 0.9800
C26 H26B 0.9800
C26 H26C 0.9800
C27 C28 1.519(4)
C27 H27A 0.9900
C27 H27B 0.9900
C28 C29 1.514(4)
C28 H28A 0.9900
C28 H28B 0.9900
C29 C30 1.528(5)
C29 H29A 0.9900
C29 H29B 0.9900
C30 H30A 0.9800
C30 H30B 0.9800
C30 H30C 0.9800
C31 C32 1.531(4)
C31 H31A 0.9900
C31 H31B 0.9900
C32 C33 1.518(4)
C32 H32A 0.9900
C32 H32B 0.9900
C33 C34 1.532(4)
C33 H33A 0.9900
C33 H33B 0.9900
C34 H34A 0.9800
C34 H34B 0.9800
C34 H34C 0.9800
Pt2 C35 2.150(3)
Pt2 C40 2.157(3)
Pt2 P3 2.2639(8)
Pt2 P4 2.2780(8)
P3 C49 1.826(3)
P3 C53 1.828(3)
P3 C45 1.831(3)
P4 C61 1.822(3)
P4 C57 1.822(3)
P4 C65 1.835(3)
C35 C36 1.455(4)
C35 C39 1.464(4)
C35 C40 1.468(4)
C36 C37 1.363(4)
C36 H36 0.9500
C37 C38 1.437(4)
C37 H37 0.9500
C38 C39 1.358(4)
C38 H38 0.9500
C39 H39 0.9500
C40 C44 1.453(4)
C40 C41 1.457(4)
C41 C42 1.367(4)
C41 H41 0.9500
C42 C43 1.432(4)
C42 H42 0.9500
C43 C44 1.367(4)
C43 H43 0.9500
C44 H44 0.9500
C45 C46 1.525(4)
C45 H45A 0.9900
C45 H45B 0.9900
C46 C47 1.512(4)
C46 H46A 0.9900
C46 H46B 0.9900
C47 C48 1.516(5)
C47 H47A 0.9900
C47 H47B 0.9900
C48 H48A 0.9800
C48 H48B 0.9800
C48 H48C 0.9800
C49 C50 1.517(4)
C49 H49A 0.9900
C49 H49B 0.9900
C50 C51 1.523(4)
C50 H50A 0.9900
C50 H50B 0.9900
C51 C52 1.507(5)
C51 H51A 0.9900
C51 H51B 0.9900
C52 H52A 0.9800
C52 H52B 0.9800
C52 H52C 0.9800
C53 C54 1.513(4)
C53 H53A 0.9900
C53 H53B 0.9900
C54 C55 1.529(5)
C54 H54A 0.9900
C54 H54B 0.9900
C55 C56 1.499(5)
C55 H55A 0.9900
C55 H55B 0.9900
C56 H56A 0.9800
C56 H56B 0.9800
C56 H56C 0.9800
C57 C58 1.533(4)
C57 H57A 0.9900
C57 H57B 0.9900
C58 C59 1.517(4)
C58 H58A 0.9900
C58 H58B 0.9900
C59 C60 1.512(4)
C59 H59A 0.9900
C59 H59B 0.9900
C60 H60A 0.9800
C60 H60B 0.9800
C60 H60C 0.9800
C61 C62 1.534(4)
C61 H61A 0.9900
C61 H61B 0.9900
C62 C63 1.519(4)
C62 H62A 0.9900
C62 H62B 0.9900
C63 C64 1.527(4)
C63 H63A 0.9900
C63 H63B 0.9900
C64 H64A 0.9800
C64 H64B 0.9800
C64 H64C 0.9800
C65 C66 1.523(4)
C65 H65A 0.9900
C65 H65B 0.9900
C66 C67 1.505(5)
C66 H66A 0.9900
C66 H66B 0.9900
C67 C68 1.508(5)
C67 H67A 0.9900
C67 H67B 0.9900
C68 H68A 0.9800
C68 H68B 0.9800
C68 H68C 0.9800

loop_
_geom_torsion_atom_site_label_1
_geom_torsion_atom_site_label_2
_geom_torsion_atom_site_label_3
_geom_torsion_atom_site_label_4
_geom_torsion
C1 Pt1 P1 C11 -16.67(15)
C6 Pt1 P1 C11 -18.5(2)
P2 Pt1 P1 C11 164.37(12)
C1 Pt1 P1 C19 -136.89(14)
C6 Pt1 P1 C19 -138.72(19)
P2 Pt1 P1 C19 44.15(11)
C1 Pt1 P1 C15 103.33(14)
C6 Pt1 P1 C15 101.5(2)
P2 Pt1 P1 C15 -75.63(11)
C1 Pt1 P2 C23 -10.1(2)
C6 Pt1 P2 C23 -10.54(15)
P1 Pt1 P2 C23 167.88(12)
C1 Pt1 P2 C31 110.7(2)
C6 Pt1 P2 C31 110.22(13)
P1 Pt1 P2 C31 -71.36(10)
C1 Pt1 P2 C27 -129.8(2)
C6 Pt1 P2 C27 -130.22(14)
P1 Pt1 P2 C27 48.20(12)
C6 Pt1 C1 C5 -119.3(3)
P1 Pt1 C1 C5 62.2(2)
P2 Pt1 C1 C5 -119.9(2)
C6 Pt1 C1 C2 122.0(3)
P1 Pt1 C1 C2 -56.6(2)
P2 Pt1 C1 C2 121.3(2)
P1 Pt1 C1 C6 -178.54(15)
P2 Pt1 C1 C6 -0.7(3)
C5 C1 C2 C3 -0.9(3)
C6 C1 C2 C3 -157.5(3)
Pt1 C1 C2 C3 122.6(2)
C1 C2 C3 C4 0.4(3)
C2 C3 C4 C5 0.4(3)
C3 C4 C5 C1 -1.0(3)
C2 C1 C5 C4 1.2(3)
C6 C1 C5 C4 158.3(3)
Pt1 C1 C5 C4 -120.1(2)
C5 C1 C6 C7 -150.8(3)
C2 C1 C6 C7 1.8(4)
Pt1 C1 C6 C7 103.2(3)
C5 C1 C6 C10 2.4(5)
C2 C1 C6 C10 155.0(3)
Pt1 C1 C6 C10 -103.6(3)
C5 C1 C6 Pt1 106.0(3)
C2 C1 C6 Pt1 -101.4(3)
C1 Pt1 C6 C7 -121.5(3)
P1 Pt1 C6 C7 -118.8(2)
P2 Pt1 C6 C7 58.1(2)
C1 Pt1 C6 C10 120.8(3)
P1 Pt1 C6 C10 123.5(2)
P2 Pt1 C6 C10 -59.5(2)
P1 Pt1 C6 C1 2.7(3)
P2 Pt1 C6 C1 179.66(15)
C10 C6 C7 C8 0.7(3)
C1 C6 C7 C8 158.3(3)
Pt1 C6 C7 C8 -121.4(2)
C6 C7 C8 C9 -0.4(4)
C7 C8 C9 C10 0.0(4)
C8 C9 C10 C6 0.5(4)
C7 C6 C10 C9 -0.7(3)
C1 C6 C10 C9 -158.5(3)
Pt1 C6 C10 C9 121.2(3)
C19 P1 C11 C12 -51.0(3)
C15 P1 C11 C12 54.9(3)
Pt1 P1 C11 C12 -178.6(2)
P1 C11 C12 C13 173.2(3)
C11 C12 C13 C14 59.0(4)
C11 P1 C15 C16 73.1(2)
C19 P1 C15 C16 -179.1(2)
Pt1 P1 C15 C16 -51.3(2)
P1 C15 C16 C17 177.0(2)
C15 C16 C17 C18 -174.1(3)
C11 P1 C19 C20 -66.3(2)
C15 P1 C19 C20 -174.3(2)
Pt1 P1 C19 C20 58.5(2)
P1 C19 C20 C21 -174.0(2)
C19 C20 C21 C22 179.1(2)
C31 P2 C23 C24 50.6(3)
C27 P2 C23 C24 -53.9(3)
Pt1 P2 C23 C24 179.1(2)
P2 C23 C24 C25 -170.7(2)
C23 C24 C25 C26 67.5(4)
C23 P2 C27 C28 -66.7(2)
C31 P2 C27 C28 -174.1(2)
Pt1 P2 C27 C28 57.2(2)
P2 C27 C28 C29 -175.9(2)
C27 C28 C29 C30 -177.6(3)
C23 P2 C31 C32 65.4(3)
C27 P2 C31 C32 172.7(2)
Pt1 P2 C31 C32 -59.3(2)
P2 C31 C32 C33 -178.4(2)
C31 C32 C33 C34 -173.6(3)
C35 Pt2 P3 C49 118.64(14)
C40 Pt2 P3 C49 120.94(19)
P4 Pt2 P3 C49 -61.62(12)
C35 Pt2 P3 C53 -121.62(14)
C40 Pt2 P3 C53 -119.32(19)
P4 Pt2 P3 C53 58.12(11)
C35 Pt2 P3 C45 -2.00(15)
C40 Pt2 P3 C45 0.3(2)
P4 Pt2 P3 C45 177.74(12)
C35 Pt2 P4 C61 -123.88(19)
C40 Pt2 P4 C61 -124.80(14)
P3 Pt2 P4 C61 56.60(12)
C35 Pt2 P4 C57 -4.1(2)
C40 Pt2 P4 C57 -5.02(15)
P3 Pt2 P4 C57 176.38(12)
C35 Pt2 P4 C65 114.1(2)
C40 Pt2 P4 C65 113.23(14)
P3 Pt2 P4 C65 -65.37(12)
C40 Pt2 C35 C36 121.8(3)
P3 Pt2 C35 C36 -60.1(2)
P4 Pt2 C35 C36 120.4(2)
C40 Pt2 C35 C39 -120.1(3)
P3 Pt2 C35 C39 58.1(2)
P4 Pt2 C35 C39 -121.44(19)
P3 Pt2 C35 C40 178.15(14)
P4 Pt2 C35 C40 -1.3(3)
C39 C35 C36 C37 -0.7(3)
C40 C35 C36 C37 -157.4(3)
Pt2 C35 C36 C37 121.4(2)
C35 C36 C37 C38 0.4(3)
C36 C37 C38 C39 0.0(4)
C37 C38 C39 C35 -0.5(3)
C36 C35 C39 C38 0.7(3)
C40 C35 C39 C38 157.9(3)
Pt2 C35 C39 C38 -121.5(2)
C36 C35 C40 C44 154.5(3)
C39 C35 C40 C44 2.0(4)
Pt2 C35 C40 C44 -101.8(3)
C36 C35 C40 C41 0.5(4)
C39 C35 C40 C41 -152.0(3)
Pt2 C35 C40 C41 104.2(3)
C36 C35 C40 Pt2 -103.7(3)
C39 C35 C40 Pt2 103.8(3)
C35 Pt2 C40 C44 120.9(3)
P3 Pt2 C40 C44 117.55(19)
P4 Pt2 C40 C44 -59.8(2)
C35 Pt2 C40 C41 -121.0(3)
P3 Pt2 C40 C41 -124.39(19)
P4 Pt2 C40 C41 58.3(2)
P3 Pt2 C40 C35 -3.4(3)
P4 Pt2 C40 C35 179.28(14)
C44 C40 C41 C42 1.1(3)
C35 C40 C41 C42 159.2(3)
Pt2 C40 C41 C42 -120.0(2)
C40 C41 C42 C43 -0.4(3)
C41 C42 C43 C44 -0.5(3)
C42 C43 C44 C40 1.2(3)
C41 C40 C44 C43 -1.4(3)
C35 C40 C44 C43 -159.6(3)
Pt2 C40 C44 C43 121.0(2)
C49 P3 C45 C46 46.5(3)
C53 P3 C45 C46 -58.4(3)
Pt2 P3 C45 C46 175.2(2)
P3 C45 C46 C47 -177.6(3)
C45 C46 C47 C48 177.7(3)
C53 P3 C49 C50 175.5(2)
C45 P3 C49 C50 68.8(3)
Pt2 P3 C49 C50 -57.4(2)
P3 C49 C50 C51 -174.1(2)
C49 C50 C51 C52 -173.1(3)
C49 P3 C53 C54 179.3(2)
C45 P3 C53 C54 -74.5(3)
Pt2 P3 C53 C54 50.7(3)
P3 C53 C54 C55 -175.3(2)
C53 C54 C55 C56 179.3(3)
C61 P4 C57 C58 -58.2(3)
C65 P4 C57 C58 48.9(3)
Pt2 P4 C57 C58 174.4(2)
P4 C57 C58 C59 -162.6(3)
C57 C58 C59 C60 178.5(3)
C57 P4 C61 C62 -64.9(2)
C65 P4 C61 C62 -171.8(2)
Pt2 P4 C61 C62 59.8(2)
P4 C61 C62 C63 -167.0(2)
C61 C62 C63 C64 -178.5(3)
C61 P4 C65 C66 166.4(2)
C57 P4 C65 C66 59.1(2)
Pt2 P4 C65 C66 -64.5(2)
P4 C65 C66 C67 -176.7(2)
C65 C66 C67 C68 71.2(4)
